data_9009250
loop_
_publ_author_name
'Makovicky, E.'

_publ_section_title
;
 Chemistry and crystallography of the lillianite homologous series
 Part III. Crystal chemistry of lillianite homologues.  Related phases
;
_journal_name_full 'Neues Jahrbuch fur Mineralogie, Abhandlungen'
_journal_page_first 187
_journal_page_last 207
_journal_volume 131
_journal_year 1977
_chemical_compound_source 'Rhodope Mountains, Bulgaria'
_chemical_formula_sum 'Bi2 Pb3 S6'
_chemical_name_mineral Lillianite
_space_group_IT_number 63
_symmetry_space_group_name_Hall '-B 2 2b'
_symmetry_space_group_name_H-M 'B b m m'
_cell_angle_alpha 90
_cell_angle_beta 90
_cell_angle_gamma 90
_cell_length_a 13.58
_cell_length_b 20.51
_cell_length_c 4.09
_cell_formula_units_Z 4
_cell_volume 1139.171
_database_code_amcsd 0014706
_exptl_crystal_density_diffrn 7.183
_cod_original_formula_sum 'Pb3 Bi2 S6'
_cod_database_code 9009250

loop_
_space_group_symop_operation_xyz
x,y,z
1/2+x,y,1/2+z
-x,1/2+y,z
1/2-x,1/2+y,1/2+z
x,1/2-y,-z
1/2+x,1/2-y,1/2-z
x,y,-z
1/2+x,y,1/2-z
-x,-y,z
1/2-x,-y,1/2+z
x,1/2-y,z
1/2+x,1/2-y,1/2+z
-x,1/2+y,-z
1/2-x,1/2+y,1/2-z
-x,-y,-z
1/2-x,-y,1/2-z

loop_
_atom_site_label
_atom_site_fract_x
_atom_site_fract_y
_atom_site_fract_z
_atom_site_U_iso_or_equiv
PbMe1 0.41800 0.14280 0.50000 0.03293
BiMe2 0.13780 0.04410 0.50000 0.02153
PbMe3 0.16320 0.25000 0.00000 0.02660
S1 0.27500 0.08700 0.00000 0.02280
S2 0.00000 0.00000 0.00000 0.02660
S3 0.31000 0.25000 0.50000 0.02406
S4 0.04300 0.17300 0.50000 0.02153

loop_
_cod_related_entry_id
_cod_related_entry_database
_cod_related_entry_code
1 AMCSD 0014706
